data_7015108
loop_
_publ_author_name
'Bernier, Nicolas'
'Costa, Judite'
'Delgado, Rita'
'F\'elix, V\'itor'
'Royal, Guy'
'Tripier, Rapha\"el'

_publ_section_title
;
 trans-Methylpyridine cyclen versus cross-bridged trans-methylpyridine
 cyclen. Synthesis, acid-base and metal complexation studies (metal =
 Co2+, Cu2+, and Zn2+).
;
_journal_issue 17
_journal_name_full 'Dalton transactions (Cambridge, England : 2003)'
_journal_page_first 4514
_journal_page_last 4526
_journal_paper_doi 10.1039/c0dt01191f
_journal_volume 40
_journal_year 2011
_chemical_formula_sum 'C22 H33 Cl2 Co N7 O8'
_chemical_formula_weight 653.38
_chemical_name_systematic
;
?
;
_space_group_IT_number 4
_symmetry_cell_setting monoclinic
_symmetry_space_group_name_Hall 'P 2yb'
_symmetry_space_group_name_H-M 'P 1 21 1'
_atom_sites_solution_hydrogens geom
_atom_sites_solution_primary direct
_atom_sites_solution_secondary difmap
_audit_creation_method SHELXL-97
_cell_angle_alpha 90.00
_cell_angle_beta 98.367(4)
_cell_angle_gamma 90.00
_cell_formula_units_Z 2
_cell_length_a 9.3783(4)
_cell_length_b 15.2216(6)
_cell_length_c 9.9160(4)
_cell_measurement_reflns_used 8715
_cell_measurement_temperature 170(2)
_cell_measurement_theta_max 33.0244
_cell_measurement_theta_min 3.2272
_cell_volume 1400.47(10)
_computing_cell_refinement
;
CrysAlis CCD, Oxford Diffraction Ltd.,
Version 1.171.31.5 (release 28-08-2006 CrysAlis171 .NET)
compiled Aug 28 2006,13:05:05)
;
_computing_data_collection
;
CrysAlis CCD, Oxford Diffraction Ltd.,
Version 1.171.31.5 (release 28-08-2006 CrysAlis171 .NET)
compiled Aug 28 2006,13:05:05)
;
_computing_data_reduction
;
CrysAlis CCD, Oxford Diffraction Ltd.,
Version 1.171.31.5 (release 28-08-2006 CrysAlis171 .NET)
compiled Aug 28 2006,13:05:05)
;
_computing_molecular_graphics 'PLATON (Spek, 2010)'
_computing_publication_material 'SHELXL-97 (Sheldrick, 1997)'
_computing_structure_refinement 'SHELXL-97 (Sheldrick, 1997)'
_computing_structure_solution 'SHELXS-97 (Sheldrick, 1990)'
_diffrn_ambient_temperature 170(2)
_diffrn_measured_fraction_theta_full 0.997
_diffrn_measured_fraction_theta_max 0.997
_diffrn_measurement_device_type 'X-CALIBUR-2 CCD 4-circle diffractometer'
_diffrn_measurement_method
;omega-scans with kappa -79 deg (chi -58.3 deg),
phi 0, 90, 180, 270 deg,
omega range 115 deg., step 0.75 deg., exposure time 45 s
detector angle 30 deg, detector distance 45 mm
;
_diffrn_radiation_monochromator graphite
_diffrn_radiation_source 'fine-focus sealed tube'
_diffrn_radiation_type MoK\a
_diffrn_radiation_wavelength 0.71073
_diffrn_reflns_av_R_equivalents 0.0187
_diffrn_reflns_av_sigmaI/netI 0.0211
_diffrn_reflns_limit_h_max 11
_diffrn_reflns_limit_h_min -7
_diffrn_reflns_limit_k_max 18
_diffrn_reflns_limit_k_min -18
_diffrn_reflns_limit_l_max 11
_diffrn_reflns_limit_l_min -11
_diffrn_reflns_number 10085
_diffrn_reflns_theta_full 25.00
_diffrn_reflns_theta_max 25.00
_diffrn_reflns_theta_min 3.23
_diffrn_standards_interval_count 50
_exptl_absorpt_coefficient_mu 0.862
_exptl_absorpt_correction_T_max 0.8533
_exptl_absorpt_correction_T_min 0.7881
_exptl_absorpt_correction_type analytical
_exptl_absorpt_process_details
;
CrysAlis RED, Oxford Diffraction Ltd.,
Version 1.171.31.5 (release 28-08-2006 CrysAlis171 .NET)
compiled Aug 28 2006,13:05:05)
Analytical numeric absorption correction using a multifaceted crystal
model based on expressions derived by R.C. Clark & J.S. Reid.
Clark, R. C. & Reid, J. S. (1995). Acta Cryst. A51, 887-897)
;
_exptl_crystal_colour 'light orange'
_exptl_crystal_density_diffrn 1.549
_exptl_crystal_density_method 'not measured'
_exptl_crystal_description 'polyedral block'
_exptl_crystal_F_000 678
_exptl_crystal_size_max 0.29
_exptl_crystal_size_mid 0.21
_exptl_crystal_size_min 0.19
_refine_diff_density_max 0.391
_refine_diff_density_min -0.205
_refine_diff_density_rms 0.048
_refine_ls_abs_structure_details 'Flack H D (1983), Acta Cryst. A39, 876-881'
_refine_ls_abs_structure_Flack -0.009(10)
_refine_ls_extinction_method none
_refine_ls_goodness_of_fit_ref 1.043
_refine_ls_hydrogen_treatment constr
_refine_ls_matrix_type full
_refine_ls_number_parameters 362
_refine_ls_number_reflns 4888
_refine_ls_number_restraints 3
_refine_ls_restrained_S_all 1.043
_refine_ls_R_factor_all 0.0272
_refine_ls_R_factor_gt 0.0265
_refine_ls_shift/su_max 0.001
_refine_ls_shift/su_mean 0.000
_refine_ls_structure_factor_coef Fsqd
_refine_ls_weighting_details 'w=1/[\s^2^(Fo^2^)+(0.0435P)^2^+0.3176P] where P=(Fo^2^+2Fc^2^)/3'
_refine_ls_weighting_scheme calc
_refine_ls_wR_factor_gt 0.0664
_refine_ls_wR_factor_ref 0.0671
_reflns_number_gt 4769
_reflns_number_total 4888
_reflns_threshold_expression >2sigma(I)
_cod_data_source_file c0dt01191f.txt
_cod_data_source_block compound_[CoPy2][Clo4]2
_cod_depositor_comments
;
The following automatic conversions were performed:

'_refine_ls_weighting_scheme' value 'calc
w=1/[\s^2^(Fo^2^)+(0.0435P)^2^+0.3176P] where P=(Fo^2^+2Fc^2^)/3' was
changed to 'calc'. New tag '_refine_ls_weighting_details' was
created. The value of the new tag was set to
'w=1/[\s^2^(Fo^2^)+(0.0435P)^2^+0.3176P] where P=(Fo^2^+2Fc^2^)/3'.

Automatic conversion script
Id: cif_fix_values 3143 2015-03-26 13:38:13Z robertas 

The following automatic conversions were performed:

'_refine_ls_hydrogen_treatment' value 'constrained' was replaced with
the value 'constr' as specified in the replacement file
'src/cod-tools/trunk/data/replacement-values/replacement_values.lst'.

Automatic conversion script
Id: cif_fix_values 5376 2017-05-30 11:51:03Z andrius 
;
_cod_original_sg_symbol_H-M P21
_cod_database_code 7015108

loop_
_symmetry_equiv_pos_as_xyz
'x, y, z'
'-x, y+1/2, -z'

loop_
_atom_site_label
_atom_site_type_symbol
_atom_site_fract_x
_atom_site_fract_y
_atom_site_fract_z
_atom_site_U_iso_or_equiv
_atom_site_adp_type
_atom_site_occupancy
_atom_site_calc_flag
_atom_site_refinement_flags
_atom_site_disorder_assembly
_atom_site_disorder_group
C1 C 0.8051(3) 0.35791(16) 0.1505(3) 0.0287(6) Uani 1 d . . .
H4A H 0.8685 0.3679 0.2381 0.034 Uiso 1 calc R . .
H4B H 0.8646 0.3624 0.0761 0.034 Uiso 1 calc R . .
C2 C 0.7395(3) 0.26748(17) 0.1503(3) 0.0303(6) Uani 1 d . . .
H3A H 0.6828 0.2550 0.0601 0.036 Uiso 1 calc R . .
H3B H 0.8165 0.2227 0.1686 0.036 Uiso 1 calc R . .
C3 C 0.5612(3) 0.18157(16) 0.2517(3) 0.0313(5) Uani 1 d . . .
H2A H 0.5397 0.1670 0.3439 0.038 Uiso 1 calc R . .
H2B H 0.6184 0.1329 0.2206 0.038 Uiso 1 calc R . .
C4 C 0.4220(3) 0.19193(15) 0.1548(3) 0.0295(5) Uani 1 d . . .
H1A H 0.4430 0.1965 0.0600 0.035 Uiso 1 calc R . .
H1B H 0.3601 0.1398 0.1608 0.035 Uiso 1 calc R . .
C5 C 0.2413(3) 0.30411(16) 0.0747(3) 0.0305(5) Uani 1 d . . .
H8A H 0.1674 0.3406 0.1098 0.037 Uiso 1 calc R . .
H8B H 0.1921 0.2537 0.0247 0.037 Uiso 1 calc R . .
C6 C 0.3176(3) 0.35780(15) -0.0205(2) 0.0271(5) Uani 1 d . . .
H7A H 0.3885 0.3209 -0.0593 0.033 Uiso 1 calc R . .
H7B H 0.2472 0.3807 -0.0964 0.033 Uiso 1 calc R . .
C7 C 0.4837(3) 0.48133(17) -0.0243(2) 0.0274(5) Uani 1 d . . .
H6A H 0.4940 0.5427 0.0085 0.033 Uiso 1 calc R . .
H6B H 0.4378 0.4822 -0.1208 0.033 Uiso 1 calc R . .
C8 C 0.6313(3) 0.43856(17) -0.0135(2) 0.0279(5) Uani 1 d . . .
H5A H 0.6231 0.3812 -0.0609 0.034 Uiso 1 calc R . .
H5B H 0.6969 0.4764 -0.0577 0.034 Uiso 1 calc R . .
C11 C 0.7448(3) 0.50944(16) 0.1944(3) 0.0260(5) Uani 1 d . . .
H15A H 0.6802 0.5581 0.1582 0.031 Uiso 1 calc R . .
H15B H 0.8421 0.5216 0.1711 0.031 Uiso 1 calc R . .
C12 C 0.7518(2) 0.50448(15) 0.3460(2) 0.0241(5) Uani 1 d . . .
C13 C 0.8499(3) 0.55283(17) 0.4340(3) 0.0326(6) Uani 1 d . . .
H19 H 0.9168 0.5903 0.3990 0.039 Uiso 1 calc R . .
C14 C 0.8502(3) 0.5464(2) 0.5730(3) 0.0388(7) Uani 1 d . . .
H20 H 0.9166 0.5793 0.6349 0.047 Uiso 1 calc R . .
C15 C 0.7519(3) 0.4912(2) 0.6194(3) 0.0387(7) Uani 1 d . . .
H21 H 0.7501 0.4850 0.7144 0.046 Uiso 1 calc R . .
C16 C 0.6561(3) 0.44522(18) 0.5276(2) 0.0317(6) Uani 1 d . . .
H22 H 0.5884 0.4075 0.5610 0.038 Uiso 1 calc R . .
C17 C 0.2733(3) 0.25592(17) 0.3101(3) 0.0309(6) Uani 1 d . . .
H9A H 0.3301 0.2133 0.3715 0.037 Uiso 1 calc R . .
H9B H 0.1772 0.2298 0.2799 0.037 Uiso 1 calc R . .
C18 C 0.2558(3) 0.33899(16) 0.3866(3) 0.0277(5) Uani 1 d . . .
C19 C 0.1583(3) 0.3447(2) 0.4790(3) 0.0383(6) Uani 1 d . . .
H13 H 0.0984 0.2961 0.4924 0.046 Uiso 1 calc R . .
C20 C 0.1490(3) 0.4205(2) 0.5506(3) 0.0438(7) Uani 1 d . . .
H14 H 0.0862 0.4242 0.6174 0.053 Uiso 1 calc R . .
C21 C 0.2326(3) 0.49203(19) 0.5246(3) 0.0375(6) Uani 1 d . . .
H15 H 0.2253 0.5464 0.5702 0.045 Uiso 1 calc R . .
C22 C 0.3260(3) 0.48218(17) 0.4314(3) 0.0313(6) Uani 1 d . . .
H16 H 0.3829 0.5312 0.4130 0.038 Uiso 1 calc R . .
N1 N 0.6904(2) 0.42574(12) 0.13167(19) 0.0216(4) Uani 1 d . . .
N2 N 0.6452(2) 0.26405(13) 0.2569(2) 0.0255(4) Uani 1 d D . .
H2 H 0.7042 0.2657 0.3408 0.031 Uiso 1 calc RD . .
N3 N 0.3464(2) 0.27157(13) 0.1902(2) 0.0249(4) Uani 1 d . . .
N4 N 0.3922(2) 0.43179(12) 0.05819(19) 0.0221(4) Uani 1 d D . .
H4 H 0.3222 0.4699 0.0816 0.027 Uiso 1 calc RD . .
N5 N 0.6547(2) 0.45170(13) 0.39166(19) 0.0237(4) Uani 1 d . . .
N6 N 0.3411(2) 0.40654(13) 0.3647(2) 0.0263(4) Uani 1 d . . .
Co Co 0.50989(3) 0.38022(2) 0.24335(3) 0.01930(8) Uani 1 d . . .
C23 C 0.8667(3) 0.23260(19) 0.6425(3) 0.0391(7) Uani 1 d . . .
C24 C 0.8946(5) 0.2386(3) 0.7896(3) 0.0649(10) Uani 1 d . . .
H24A H 0.9825 0.2059 0.8235 0.078 Uiso 1 calc R . .
H24B H 0.8131 0.2137 0.8283 0.078 Uiso 1 calc R . .
H24C H 0.9071 0.3004 0.8166 0.078 Uiso 1 calc R . .
N7 N 0.8480(3) 0.2286(2) 0.5276(3) 0.0528(7) Uani 1 d . . .
O1 O -0.0660(2) 0.60153(14) 0.9195(2) 0.0496(5) Uani 1 d . . .
O2 O 0.1508(2) 0.55235(14) 0.8539(2) 0.0458(5) Uani 1 d . . .
O3 O 0.1046(2) 0.52849(16) 1.0770(2) 0.0493(5) Uani 1 d . . .
O4 O -0.0219(2) 0.45129(13) 0.8951(2) 0.0443(5) Uani 1 d . . .
Cl1 Cl 0.04225(6) 0.53418(4) 0.93634(6) 0.02713(13) Uani 1 d . . .
O5 O 0.4792(3) 0.17625(19) 0.5870(2) 0.0675(7) Uani 1 d . . .
O6 O 0.5277(4) 0.29760(19) 0.7242(4) 0.1013(13) Uani 1 d . . .
O7 O 0.5457(3) 0.1599(3) 0.8173(3) 0.1138(15) Uani 1 d . . .
O8 O 0.3212(3) 0.21470(14) 0.7358(3) 0.0570(6) Uani 1 d . . .
Cl2 Cl 0.46890(8) 0.21198(4) 0.71486(6) 0.03886(17) Uani 1 d . . .

loop_
_atom_site_aniso_label
_atom_site_aniso_U_11
_atom_site_aniso_U_22
_atom_site_aniso_U_33
_atom_site_aniso_U_23
_atom_site_aniso_U_13
_atom_site_aniso_U_12
C1 0.0217(11) 0.0363(15) 0.0284(12) -0.0020(10) 0.0050(9) 0.0046(10)
C2 0.0292(13) 0.0283(13) 0.0338(14) -0.0044(11) 0.0058(11) 0.0088(11)
C3 0.0328(13) 0.0220(12) 0.0388(14) 0.0033(10) 0.0046(11) 0.0047(10)
C4 0.0343(13) 0.0173(11) 0.0362(13) -0.0019(10) 0.0026(11) 0.0000(10)
C5 0.0264(12) 0.0266(13) 0.0359(14) -0.0038(10) -0.0036(11) -0.0012(10)
C6 0.0277(12) 0.0267(13) 0.0253(12) -0.0029(9) -0.0013(10) 0.0018(9)
C7 0.0308(12) 0.0295(12) 0.0224(12) 0.0060(10) 0.0050(10) 0.0003(10)
C8 0.0292(12) 0.0353(13) 0.0197(11) 0.0018(10) 0.0051(10) 0.0004(11)
C11 0.0279(13) 0.0232(12) 0.0274(13) 0.0003(10) 0.0060(10) -0.0052(10)
C12 0.0210(11) 0.0234(11) 0.0274(12) -0.0012(9) 0.0017(9) 0.0034(9)
C13 0.0277(12) 0.0278(13) 0.0405(16) -0.0056(11) -0.0012(11) 0.0009(11)
C14 0.0334(14) 0.0433(16) 0.0353(17) -0.0154(13) -0.0096(12) 0.0098(14)
C15 0.0371(15) 0.0541(17) 0.0240(13) -0.0080(12) 0.0012(11) 0.0146(13)
C16 0.0330(13) 0.0402(14) 0.0222(12) -0.0014(11) 0.0051(10) 0.0065(11)
C17 0.0253(12) 0.0274(13) 0.0415(15) 0.0087(11) 0.0096(11) -0.0028(10)
C18 0.0237(12) 0.0271(12) 0.0320(13) 0.0055(10) 0.0038(10) 0.0007(10)
C19 0.0315(14) 0.0413(15) 0.0453(16) 0.0109(13) 0.0167(13) 0.0004(12)
C20 0.0346(15) 0.0577(18) 0.0435(17) 0.0088(14) 0.0203(13) 0.0125(13)
C21 0.0339(14) 0.0399(15) 0.0399(15) -0.0049(12) 0.0091(12) 0.0093(12)
C22 0.0293(12) 0.0279(13) 0.0375(14) -0.0045(11) 0.0080(11) 0.0018(10)
N1 0.0233(9) 0.0236(10) 0.0181(9) -0.0000(8) 0.0037(7) 0.0040(8)
N2 0.0274(10) 0.0219(10) 0.0266(10) 0.0005(8) 0.0018(8) 0.0028(8)
N3 0.0248(10) 0.0189(9) 0.0310(10) -0.0008(8) 0.0045(8) 0.0002(8)
N4 0.0214(9) 0.0205(10) 0.0238(10) 0.0006(8) 0.0010(8) 0.0021(8)
N5 0.0235(9) 0.0261(10) 0.0214(9) -0.0021(8) 0.0033(8) 0.0026(8)
N6 0.0235(10) 0.0297(11) 0.0265(10) 0.0010(8) 0.0061(8) -0.0003(8)
Co 0.01968(14) 0.01839(14) 0.01987(14) 0.00027(12) 0.00301(10) 0.00043(13)
C23 0.0346(15) 0.0359(15) 0.0452(18) 0.0057(13) 0.0003(13) -0.0021(12)
C24 0.084(3) 0.063(2) 0.0446(18) 0.0001(17) -0.0019(18) -0.012(2)
N7 0.0409(14) 0.073(2) 0.0425(16) 0.0049(14) 0.0013(12) -0.0045(14)
O1 0.0449(12) 0.0508(13) 0.0517(13) 0.0007(10) 0.0025(10) 0.0268(11)
O2 0.0409(11) 0.0406(12) 0.0606(14) 0.0074(10) 0.0229(10) -0.0056(10)
O3 0.0451(11) 0.0667(15) 0.0329(11) -0.0068(10) -0.0051(9) 0.0202(11)
O4 0.0366(10) 0.0370(11) 0.0575(13) 0.0027(10) 0.0011(9) -0.0096(9)
Cl1 0.0220(3) 0.0291(3) 0.0303(3) 0.0012(2) 0.0037(2) 0.0036(2)
O5 0.0722(17) 0.0872(18) 0.0433(13) -0.0262(13) 0.0093(12) 0.0114(14)
O6 0.135(3) 0.0627(18) 0.126(3) -0.0433(17) 0.085(2) -0.0601(19)
O7 0.0658(18) 0.182(4) 0.083(2) 0.083(2) -0.0254(16) -0.046(2)
O8 0.0636(14) 0.0400(12) 0.0740(15) -0.0117(11) 0.0325(12) -0.0093(11)
Cl2 0.0559(4) 0.0373(4) 0.0238(3) -0.0028(3) 0.0071(3) -0.0149(3)

loop_
_atom_type_symbol
_atom_type_description
_atom_type_scat_dispersion_real
_atom_type_scat_dispersion_imag
_atom_type_scat_source
C C 0.0033 0.0016 'International Tables Vol C Tables 4.2.6.8 and 6.1.1.4'
H H 0.0000 0.0000 'International Tables Vol C Tables 4.2.6.8 and 6.1.1.4'
N N 0.0061 0.0033 'International Tables Vol C Tables 4.2.6.8 and 6.1.1.4'
O O 0.0106 0.0060 'International Tables Vol C Tables 4.2.6.8 and 6.1.1.4'
Cl Cl 0.1484 0.1585 'International Tables Vol C Tables 4.2.6.8 and 6.1.1.4'
Co Co 0.3494 0.9721 'International Tables Vol C Tables 4.2.6.8 and 6.1.1.4'

loop_
_geom_angle_atom_site_label_1
_geom_angle_atom_site_label_2
_geom_angle_atom_site_label_3
_geom_angle
_geom_angle_site_symmetry_1
_geom_angle_site_symmetry_3
_geom_angle_publ_flag
N1 C1 C2 110.30(19) . . ?
N1 C1 H4A 109.6 . . ?
C2 C1 H4A 109.6 . . ?
N1 C1 H4B 109.6 . . ?
C2 C1 H4B 109.6 . . ?
H4A C1 H4B 108.1 . . ?
N2 C2 C1 108.57(19) . . ?
N2 C2 H3A 110.0 . . ?
C1 C2 H3A 110.0 . . ?
N2 C2 H3B 110.0 . . ?
C1 C2 H3B 110.0 . . ?
H3A C2 H3B 108.4 . . ?
N2 C3 C4 109.9(2) . . ?
N2 C3 H2A 109.7 . . ?
C4 C3 H2A 109.7 . . ?
N2 C3 H2B 109.7 . . ?
C4 C3 H2B 109.7 . . ?
H2A C3 H2B 108.2 . . ?
N3 C4 C3 109.6(2) . . ?
N3 C4 H1A 109.7 . . ?
C3 C4 H1A 109.7 . . ?
N3 C4 H1B 109.7 . . ?
C3 C4 H1B 109.7 . . ?
H1A C4 H1B 108.2 . . ?
N3 C5 C6 110.0(2) . . ?
N3 C5 H8A 109.7 . . ?
C6 C5 H8A 109.7 . . ?
N3 C5 H8B 109.7 . . ?
C6 C5 H8B 109.7 . . ?
H8A C5 H8B 108.2 . . ?
N4 C6 C5 108.22(19) . . ?
N4 C6 H7A 110.1 . . ?
C5 C6 H7A 110.1 . . ?
N4 C6 H7B 110.1 . . ?
C5 C6 H7B 110.1 . . ?
H7A C6 H7B 108.4 . . ?
N4 C7 C8 109.82(19) . . ?
N4 C7 H6A 109.7 . . ?
C8 C7 H6A 109.7 . . ?
N4 C7 H6B 109.7 . . ?
C8 C7 H6B 109.7 . . ?
H6A C7 H6B 108.2 . . ?
N1 C8 C7 109.51(19) . . ?
N1 C8 H5A 109.8 . . ?
C7 C8 H5A 109.8 . . ?
N1 C8 H5B 109.8 . . ?
C7 C8 H5B 109.8 . . ?
H5A C8 H5B 108.2 . . ?
N1 C11 C12 109.95(19) . . ?
N1 C11 H15A 109.7 . . ?
C12 C11 H15A 109.7 . . ?
N1 C11 H15B 109.7 . . ?
C12 C11 H15B 109.7 . . ?
H15A C11 H15B 108.2 . . ?
N5 C12 C13 121.8(2) . . ?
N5 C12 C11 115.9(2) . . ?
C13 C12 C11 122.3(2) . . ?
C14 C13 C12 119.8(3) . . ?
C14 C13 H19 120.1 . . ?
C12 C13 H19 120.1 . . ?
C15 C14 C13 118.2(3) . . ?
C15 C14 H20 120.9 . . ?
C13 C14 H20 120.9 . . ?
C16 C15 C14 119.7(3) . . ?
C16 C15 H21 120.1 . . ?
C14 C15 H21 120.1 . . ?
N5 C16 C15 122.3(3) . . ?
N5 C16 H22 118.8 . . ?
C15 C16 H22 118.8 . . ?
N3 C17 C18 111.7(2) . . ?
N3 C17 H9A 109.3 . . ?
C18 C17 H9A 109.3 . . ?
N3 C17 H9B 109.3 . . ?
C18 C17 H9B 109.3 . . ?
H9A C17 H9B 107.9 . . ?
N6 C18 C19 121.7(2) . . ?
N6 C18 C17 117.0(2) . . ?
C19 C18 C17 121.3(2) . . ?
C20 C19 C18 119.6(3) . . ?
C20 C19 H13 120.2 . . ?
C18 C19 H13 120.2 . . ?
C19 C20 C21 119.1(2) . . ?
C19 C20 H14 120.4 . . ?
C21 C20 H14 120.4 . . ?
C22 C21 C20 118.2(3) . . ?
C22 C21 H15 120.9 . . ?
C20 C21 H15 120.9 . . ?
N6 C22 C21 123.2(2) . . ?
N6 C22 H16 118.4 . . ?
C21 C22 H16 118.4 . . ?
C11 N1 C8 110.73(19) . . ?
C11 N1 C1 110.35(18) . . ?
C8 N1 C1 112.15(18) . . ?
C11 N1 Co 107.21(13) . . ?
C8 N1 Co 108.41(14) . . ?
C1 N1 Co 107.80(14) . . ?
C2 N2 C3 112.15(19) . . ?
C2 N2 Co 109.47(15) . . ?
C3 N2 Co 112.70(15) . . ?
C2 N2 H2 107.4 . . ?
C3 N2 H2 107.4 . . ?
Co N2 H2 107.4 . . ?
C4 N3 C17 110.83(19) . . ?
C4 N3 C5 112.3(2) . . ?
C17 N3 C5 110.0(2) . . ?
C4 N3 Co 108.88(15) . . ?
C17 N3 Co 107.97(15) . . ?
C5 N3 Co 106.69(14) . . ?
C7 N4 C6 111.31(18) . . ?
C7 N4 Co 113.12(14) . . ?
C6 N4 Co 108.41(14) . . ?
C7 N4 H4 107.9 . . ?
C6 N4 H4 107.9 . . ?
Co N4 H4 107.9 . . ?
C12 N5 C16 118.2(2) . . ?
C12 N5 Co 117.69(15) . . ?
C16 N5 Co 124.08(17) . . ?
C18 N6 C22 118.0(2) . . ?
C18 N6 Co 116.82(16) . . ?
C22 N6 Co 124.78(16) . . ?
N5 Co N4 126.53(7) . . ?
N5 Co N6 88.04(7) . . ?
N4 Co N6 94.67(7) . . ?
N5 Co N2 93.72(7) . . ?
N4 Co N2 125.02(7) . . ?
N6 Co N2 125.88(8) . . ?
N5 Co N1 74.72(7) . . ?
N4 Co N1 78.32(7) . . ?
N6 Co N1 151.26(8) . . ?
N2 Co N1 78.89(7) . . ?
N5 Co N3 150.33(7) . . ?
N4 Co N3 79.73(7) . . ?
N6 Co N3 74.88(7) . . ?
N2 Co N3 77.84(8) . . ?
N1 Co N3 129.73(7) . . ?
N7 C23 C24 178.4(3) . . ?
C23 C24 H24A 109.5 . . ?
C23 C24 H24B 109.5 . . ?
H24A C24 H24B 109.5 . . ?
C23 C24 H24C 109.5 . . ?
H24A C24 H24C 109.5 . . ?
H24B C24 H24C 109.5 . . ?
O2 Cl1 O4 108.28(13) . . ?
O2 Cl1 O3 110.22(14) . . ?
O4 Cl1 O3 108.63(14) . . ?
O2 Cl1 O1 110.34(13) . . ?
O4 Cl1 O1 109.59(13) . . ?
O3 Cl1 O1 109.75(12) . . ?
O5 Cl2 O7 110.0(2) . . ?
O5 Cl2 O6 109.94(19) . . ?
O7 Cl2 O6 108.7(3) . . ?
O5 Cl2 O8 109.82(15) . . ?
O7 Cl2 O8 108.51(17) . . ?
O6 Cl2 O8 109.91(18) . . ?

loop_
_geom_bond_atom_site_label_1
_geom_bond_atom_site_label_2
_geom_bond_distance
_geom_bond_site_symmetry_2
_geom_bond_publ_flag
C1 N1 1.483(3) . ?
C1 C2 1.507(4) . ?
C1 H4A 0.9900 . ?
C1 H4B 0.9900 . ?
C2 N2 1.474(3) . ?
C2 H3A 0.9900 . ?
C2 H3B 0.9900 . ?
C3 N2 1.479(3) . ?
C3 C4 1.512(4) . ?
C3 H2A 0.9900 . ?
C3 H2B 0.9900 . ?
C4 N3 1.472(3) . ?
C4 H1A 0.9900 . ?
C4 H1B 0.9900 . ?
C5 N3 1.483(3) . ?
C5 C6 1.506(3) . ?
C5 H8A 0.9900 . ?
C5 H8B 0.9900 . ?
C6 N4 1.486(3) . ?
C6 H7A 0.9900 . ?
C6 H7B 0.9900 . ?
C7 N4 1.476(3) . ?
C7 C8 1.519(3) . ?
C7 H6A 0.9900 . ?
C7 H6B 0.9900 . ?
C8 N1 1.478(3) . ?
C8 H5A 0.9900 . ?
C8 H5B 0.9900 . ?
C11 N1 1.476(3) . ?
C11 C12 1.497(3) . ?
C11 H15A 0.9900 . ?
C11 H15B 0.9900 . ?
C12 N5 1.342(3) . ?
C12 C13 1.385(3) . ?
C13 C14 1.381(4) . ?
C13 H19 0.9500 . ?
C14 C15 1.376(4) . ?
C14 H20 0.9500 . ?
C15 C16 1.374(4) . ?
C15 H21 0.9500 . ?
C16 N5 1.349(3) . ?
C16 H22 0.9500 . ?
C17 N3 1.476(3) . ?
C17 C18 1.496(4) . ?
C17 H9A 0.9900 . ?
C17 H9B 0.9900 . ?
C18 N6 1.340(3) . ?
C18 C19 1.388(4) . ?
C19 C20 1.364(4) . ?
C19 H13 0.9500 . ?
C20 C21 1.388(4) . ?
C20 H14 0.9500 . ?
C21 C22 1.371(4) . ?
C21 H15 0.9500 . ?
C22 N6 1.345(3) . ?
C22 H16 0.9500 . ?
N1 Co 2.2621(19) . ?
N2 Co 2.169(2) . ?
N2 H2 0.9300 . ?
N3 Co 2.265(2) . ?
N4 Co 2.1484(19) . ?
N4 H4 0.9300 . ?
N5 Co 2.147(2) . ?
N6 Co 2.161(2) . ?
C23 N7 1.130(4) . ?
C23 C24 1.447(4) . ?
C24 H24A 0.9800 . ?
C24 H24B 0.9800 . ?
C24 H24C 0.9800 . ?
O1 Cl1 1.436(2) . ?
O2 Cl1 1.4220(19) . ?
O3 Cl1 1.434(2) . ?
O4 Cl1 1.432(2) . ?
O5 Cl2 1.396(2) . ?
O6 Cl2 1.413(3) . ?
O7 Cl2 1.402(3) . ?
O8 Cl2 1.431(2) . ?
